data_2013844
loop_
_publ_author_name
'Kolitsch, Uwe'

_publ_section_title
;
 RbCr^III^(C~2~O~4~)~2~&#x00B7;2H~2~O,
 Cs~2~Mg(C~2~O~4~)~2~&#x00B7;4H~2~O and
 Rb~2~Cu^II^(C~2~O~4~)~2~&#x00B7;2H~2~O: three new complex oxalate
 hydrates
;
_journal_issue 3
_journal_name_full 'Acta Crystallographica Section C'
_journal_page_first m129
_journal_page_last m133
_journal_paper_doi 10.1107/S0108270104001945
_journal_volume 60
_journal_year 2004
_chemical_formula_iupac '[Rb2 Cu (C2 O4)2 (H2 O)2]'
_chemical_formula_moiety 'C4 H4 Cu O10 Rb2'
_chemical_formula_sum 'C4 H4 Cu O10 Rb2'
_chemical_formula_weight 446.55
_chemical_name_common 'Dirubidium copper(II) oxalate dihydrate'
_chemical_name_systematic
;
Diaquabis(\m-oxalato)copper(II)dirubidium(I)
;
_space_group_IT_number 2
_symmetry_cell_setting triclinic
_symmetry_space_group_name_Hall '-P 1'
_symmetry_space_group_name_H-M 'P -1'
_atom_sites_solution_hydrogens difmap
_atom_sites_solution_primary direct
_atom_sites_solution_secondary difmap
_cell_angle_alpha 108.05(3)
_cell_angle_beta 97.69(3)
_cell_angle_gamma 97.99(3)
_cell_formula_units_Z 2
_cell_length_a 7.0000(10)
_cell_length_b 8.949(2)
_cell_length_c 8.982(2)
_cell_measurement_reflns_used 2903
_cell_measurement_temperature 293(2)
_cell_measurement_theta_max 30.03
_cell_measurement_theta_min 2.04
_cell_volume 520.3(2)
_computing_cell_refinement 'HKL SCALEPACK (Otwinowski & Minor 1997)'
_computing_data_collection 'COLLECT (Nonius, 2002)'
_computing_data_reduction 'HKL DENZO (Otwinowski & Minor, 1997) and SCALEPACK'
_computing_molecular_graphics 'ATOMS (Dowty, 1999) and ORTEP-3 for Windows (Farrugia, 1997)'
_computing_publication_material SHELXL97
_computing_structure_refinement 'SHELXL97 (Sheldrick, 1997)'
_computing_structure_solution 'SHELXS97 (Sheldrick, 1997)'
_diffrn_ambient_temperature 293(2)
_diffrn_measured_fraction_theta_full 0.994
_diffrn_measured_fraction_theta_max 0.994
_diffrn_measurement_device_type 'Nonius KappaCCD area-detector'
_diffrn_measurement_method '\y and \w'
_diffrn_radiation_monochromator graphite
_diffrn_radiation_source 'fine-focus sealed tube'
_diffrn_radiation_type MoK\a
_diffrn_radiation_wavelength 0.71073
_diffrn_reflns_av_R_equivalents 0.0155
_diffrn_reflns_av_sigmaI/netI 0.0290
_diffrn_reflns_limit_h_max 9
_diffrn_reflns_limit_h_min -9
_diffrn_reflns_limit_k_max 12
_diffrn_reflns_limit_k_min -12
_diffrn_reflns_limit_l_max 12
_diffrn_reflns_limit_l_min -12
_diffrn_reflns_number 5809
_diffrn_reflns_theta_full 30.00
_diffrn_reflns_theta_max 30.00
_diffrn_reflns_theta_min 2.43
_diffrn_standards_decay_% 0
_diffrn_standards_interval_time 0
_diffrn_standards_number 0
_exptl_absorpt_coefficient_mu 11.436
_exptl_absorpt_correction_T_max 0.449
_exptl_absorpt_correction_T_min 0.305
_exptl_absorpt_correction_type multi-scan
_exptl_absorpt_process_details '(HKL SCALEPACK; Otwinowski & Minor, 1997)'
_exptl_crystal_colour blue
_exptl_crystal_density_diffrn 2.850
_exptl_crystal_density_meas ?
_exptl_crystal_density_method 'not measured'
_exptl_crystal_description fragment
_exptl_crystal_F_000 422
_exptl_crystal_size_max 0.12
_exptl_crystal_size_mid 0.07
_exptl_crystal_size_min 0.07
_refine_diff_density_max 0.709
_refine_diff_density_min -0.804
_refine_ls_extinction_coef 0.0221(10)
_refine_ls_extinction_expression Fc^*^=kFc[1+0.001xFc^2^\l^3^/sin(2\q)]^-1/4^
_refine_ls_extinction_method 'SHELXL97 (Sheldrick, 1997)'
_refine_ls_goodness_of_fit_ref 1.060
_refine_ls_hydrogen_treatment refall
_refine_ls_matrix_type full
_refine_ls_number_parameters 174
_refine_ls_number_reflns 3011
_refine_ls_number_restraints 0
_refine_ls_restrained_S_all 1.060
_refine_ls_R_factor_all 0.0303
_refine_ls_R_factor_gt 0.0241
_refine_ls_shift/su_max 0.000
_refine_ls_shift/su_mean 0.000
_refine_ls_structure_factor_coef Fsqd
_refine_ls_weighting_details 'calc w = 1/[\s^2^(Fo^2^)+(0.026P)^2^+0.24P] where P=(Fo^2^+2Fc^2^)/3'
_refine_ls_weighting_scheme calc
_refine_ls_wR_factor_gt 0.0565
_refine_ls_wR_factor_ref 0.0590
_reflns_number_gt 2641
_reflns_number_total 3011
_reflns_threshold_expression I>2\s(I)
_cod_data_source_file sk1664.cif
_cod_data_source_block III
_cod_depositor_comments
;
The following automatic conversions were performed:

'_exptl_crystal_density_meas' value 'not measured' was changed to '?'
- the value is perceived as not measured.

Automatic conversion script
Id: cif_fix_values 3008 2015-01-20 13:52:24Z robertas 
;
_cod_database_code 2013844
_cod_database_fobs_code 2013844

loop_
_symmetry_equiv_pos_as_xyz
'x, y, z'
'-x, -y, -z'

loop_
_atom_site_label
_atom_site_fract_x
_atom_site_fract_y
_atom_site_fract_z
_atom_site_U_iso_or_equiv
_atom_site_adp_type
_atom_site_calc_flag
_atom_site_refinement_flags
_atom_site_occupancy
_atom_site_disorder_assembly
_atom_site_disorder_group
_atom_site_type_symbol
Rb1 0.36833(4) 0.11883(3) 0.66573(2) 0.03173(8) Uani d . 1 . . Rb
Rb2 0.25523(3) 0.55140(3) 0.63007(3) 0.03259(8) Uani d . 1 . . Rb
Cu1 0.0000 0.0000 0.0000 0.02151(9) Uani d S 1 . . Cu
Cu2 0.5000 0.5000 0.0000 0.02131(10) Uani d S 1 . . Cu
C1 0.1311(3) 0.3660(2) 0.0004(2) 0.0194(4) Uani d . 1 . . C
C2 0.2251(3) 0.4665(2) 0.1773(2) 0.0199(4) Uani d . 1 . . C
C3 0.2628(3) 0.1559(3) 0.2745(2) 0.0238(4) Uani d . 1 . . C
C4 0.0562(3) 0.1520(3) 0.3179(2) 0.0246(4) Uani d . 1 . . C
O1 -0.0331(2) 0.2808(2) -0.03125(19) 0.0312(4) Uani d . 1 . . O
O2 0.2361(2) 0.37932(19) -0.10198(17) 0.0239(3) Uani d . 1 . . O
O3 0.1293(2) 0.4699(2) 0.28201(19) 0.0313(4) Uani d . 1 . . O
O4 0.4047(2) 0.53626(19) 0.19850(17) 0.0238(3) Uani d . 1 . . O
O5 0.4100(3) 0.2198(2) 0.3775(2) 0.0392(4) Uani d . 1 . . O
O6 0.2631(2) 0.0892(2) 0.12515(17) 0.0260(3) Uani d . 1 . . O
O7 0.0398(3) 0.2196(2) 0.45588(19) 0.0373(4) Uani d . 1 . . O
O8 -0.0872(2) 0.0760(2) 0.20220(18) 0.0268(3) Uani d . 1 . . O
OW9 0.5727(3) 0.2387(3) 0.0175(2) 0.0358(4) Uani d . 1 . . O
OW10 0.7878(3) 0.1353(2) 0.6452(2) 0.0351(4) Uani d . 1 . . O
H1 0.848(6) 0.171(4) 0.595(4) 0.054(11) Uiso d . 1 . . H
H2 0.842(5) 0.180(4) 0.739(4) 0.053(10) Uiso d . 1 . . H
H3 0.502(7) 0.175(5) 0.039(5) 0.075(14) Uiso d . 1 . . H
H4 0.689(6) 0.219(5) 0.016(4) 0.065(11) Uiso d . 1 . . H

loop_
_atom_site_aniso_label
_atom_site_aniso_U_11
_atom_site_aniso_U_22
_atom_site_aniso_U_33
_atom_site_aniso_U_12
_atom_site_aniso_U_13
_atom_site_aniso_U_23
Rb1 0.03486(14) 0.03152(13) 0.02394(13) 0.00059(9) 0.00844(9) 0.00374(9)
Rb2 0.02269(12) 0.03945(14) 0.03162(13) -0.00294(9) -0.00095(9) 0.01260(10)
Cu1 0.01680(17) 0.0273(2) 0.01724(18) -0.00022(14) 0.00411(12) 0.00445(13)
Cu2 0.01554(17) 0.0286(2) 0.01555(17) -0.00190(14) 0.00433(12) 0.00349(13)
C1 0.0171(9) 0.0206(9) 0.0209(9) 0.0036(7) 0.0042(7) 0.0074(7)
C2 0.0208(9) 0.0204(9) 0.0202(9) 0.0045(8) 0.0059(7) 0.0083(7)
C3 0.0240(10) 0.0244(10) 0.0220(10) -0.0027(8) 0.0033(8) 0.0098(8)
C4 0.0292(11) 0.0215(10) 0.0218(10) 0.0000(8) 0.0067(8) 0.0068(8)
O1 0.0199(8) 0.0371(9) 0.0325(9) -0.0047(7) 0.0047(6) 0.0103(7)
O2 0.0186(7) 0.0298(8) 0.0194(7) 0.0001(6) 0.0039(5) 0.0047(6)
O3 0.0298(9) 0.0395(10) 0.0257(8) 0.0027(7) 0.0148(7) 0.0101(7)
O4 0.0207(7) 0.0294(8) 0.0186(7) 0.0012(6) 0.0056(5) 0.0051(6)
O5 0.0310(9) 0.0504(11) 0.0270(9) -0.0154(8) -0.0041(7) 0.0137(8)
O6 0.0177(7) 0.0344(8) 0.0223(8) -0.0008(6) 0.0042(6) 0.0064(6)
O7 0.0473(11) 0.0377(10) 0.0224(8) 0.0000(8) 0.0151(7) 0.0037(7)
O8 0.0229(8) 0.0326(8) 0.0226(7) 0.0004(6) 0.0075(6) 0.0070(6)
OW9 0.0298(10) 0.0414(11) 0.0443(11) 0.0130(8) 0.0152(8) 0.0195(8)
OW10 0.0381(10) 0.0332(9) 0.0281(10) -0.0047(8) 0.0057(8) 0.0070(7)

loop_
_atom_type_symbol
_atom_type_description
_atom_type_scat_dispersion_real
_atom_type_scat_dispersion_imag
_atom_type_scat_source
C C 0.0033 0.0016 'International Tables Vol C Tables 4.2.6.8 and 6.1.1.4'
H H 0.0000 0.0000 'International Tables Vol C Tables 4.2.6.8 and 6.1.1.4'
O O 0.0106 0.0060 'International Tables Vol C Tables 4.2.6.8 and 6.1.1.4'
Cu Cu 0.3201 1.2651 'International Tables Vol C Tables 4.2.6.8 and 6.1.1.4'
Rb Rb -0.9393 2.9676 'International Tables Vol C Tables 4.2.6.8 and 6.1.1.4'

loop_
_geom_angle_atom_site_label_1
_geom_angle_atom_site_label_2
_geom_angle_atom_site_label_3
_geom_angle_site_symmetry_1
_geom_angle_site_symmetry_3
_geom_angle
_geom_angle_publ_flag
O6 Cu1 O6 2 . 180.00(9) yes
O6 Cu1 O8 2 . 94.73(7) yes
O6 Cu1 O8 . . 85.27(7) yes
O6 Cu1 O8 2 2 85.27(7) ?
O6 Cu1 O8 . 2 94.73(7) ?
O8 Cu1 O8 . 2 180.00(9) yes
O6 Cu1 O1 2 2 90.62(7) yes
O6 Cu1 O1 . 2 89.38(7) yes
O8 Cu1 O1 . 2 92.83(7) yes
O8 Cu1 O1 2 2 87.17(7) yes
O6 Cu1 O1 2 . 89.38(7) ?
O6 Cu1 O1 . . 90.62(7) ?
O8 Cu1 O1 . . 87.17(7) ?
O8 Cu1 O1 2 . 92.83(7) ?
O1 Cu1 O1 2 . 180.00(7) ?
O4 Cu2 O4 . 2_665 180.00(10) yes
O4 Cu2 O2 . . 85.75(7) yes
O4 Cu2 O2 2_665 . 94.25(7) yes
O4 Cu2 O2 . 2_665 94.25(7) ?
O4 Cu2 O2 2_665 2_665 85.75(7) ?
O2 Cu2 O2 . 2_665 180.0 yes
O4 Cu2 OW9 . . 88.69(7) yes
O4 Cu2 OW9 2_665 . 91.31(7) yes
O2 Cu2 OW9 . . 85.22(7) yes
O2 Cu2 OW9 2_665 . 94.78(7) yes
O4 Cu2 OW9 . 2_665 91.31(7) ?
O4 Cu2 OW9 2_665 2_665 88.69(7) ?
O2 Cu2 OW9 . 2_665 94.78(7) ?
O2 Cu2 OW9 2_665 2_665 85.22(7) ?
OW9 Cu2 OW9 . 2_665 180.0 ?
O1 C1 O2 . . 124.87(19) no
O1 C1 C2 . . 119.80(18) no
O2 C1 C2 . . 115.33(17) no
O3 C2 O4 . . 125.8(2) no
O3 C2 C1 . . 119.68(19) no
O4 C2 C1 . . 114.50(17) no
O5 C3 O6 . . 124.8(2) no
O5 C3 C4 . . 120.60(19) no
O6 C3 C4 . . 114.56(18) no
O7 C4 O8 . . 125.1(2) no
O7 C4 C3 . . 119.5(2) no
O8 C4 C3 . . 115.43(18) no
H3 OW9 H4 . . 113(4) ?
H1 OW10 H2 . . 107(4) ?

loop_
_geom_bond_atom_site_label_1
_geom_bond_atom_site_label_2
_geom_bond_site_symmetry_2
_geom_bond_distance
_geom_bond_publ_flag
Rb1 OW10 . 2.953(2) yes
Rb1 OW10 2_656 2.954(2) yes
Rb1 O2 1_556 2.9575(18) yes
Rb1 O5 . 3.0304(19) yes
Rb1 O8 2_556 3.0450(18) yes
Rb1 O4 2_666 3.054(2) yes
Rb1 OW9 1_556 3.073(2) yes
Rb1 O7 . 3.181(2) yes
Rb1 O5 2_656 3.533(2) yes
Rb2 O3 2_566 2.9024(17) yes
Rb2 O5 2_666 2.912(2) yes
Rb2 O3 . 2.9586(19) yes
Rb2 O7 . 2.964(2) yes
Rb2 O4 2_666 2.9901(17) yes
Rb2 OW9 2_666 3.109(2) yes
Rb2 O2 1_556 3.2414(17) yes
Rb2 O7 2_566 3.285(2) yes
Rb2 O5 . 3.536(2) no
Cu1 O6 2 1.9429(17) yes
Cu1 O6 . 1.9429(17) no
Cu1 O8 . 1.9444(16) yes
Cu1 O8 2 1.9444(16) no
Cu1 O1 2 2.6512(19) yes
Cu1 O1 . 2.6512(19) no
Cu2 O4 . 1.9363(15) yes
Cu2 O4 2_665 1.9363(15) no
Cu2 O2 . 1.9487(16) yes
Cu2 O2 2_665 1.9487(16) no
Cu2 OW9 . 2.508(2) yes
Cu2 OW9 2_665 2.508(2) no
C1 O1 . 1.232(3) no
C1 O2 . 1.274(2) no
C1 C2 . 1.561(3) no
C2 O3 . 1.221(3) no
C2 O4 . 1.285(3) no
C3 O5 . 1.224(3) no
C3 O6 . 1.289(3) no
C3 C4 . 1.546(3) no
C4 O7 . 1.228(3) no
C4 O8 . 1.282(3) no
OW9 H3 . 0.79(5) no
OW9 H4 . 0.86(4) no
OW10 H1 . 0.76(4) no
OW10 H2 . 0.82(4) no

loop_
_geom_hbond_atom_site_label_D
_geom_hbond_atom_site_label_H
_geom_hbond_atom_site_label_A
_geom_hbond_site_symmetry_A
_geom_hbond_distance_DH
_geom_hbond_distance_HA
_geom_hbond_distance_DA
_geom_hbond_angle_DHA
_geom_hbond_publ_flag
OW9 H3 O6 . 0.79(5) 2.08(5) 2.824(3) 156(4) yes
OW9 H4 O1 1_655 0.86(4) 2.08(4) 2.843(3) 147(4) yes
OW10 H1 O7 1_655 0.76(4) 2.05(4) 2.793(3) 166(4) yes
OW10 H2 O1 1_656 0.82(4) 1.99(4) 2.817(3) 177(4) yes

loop_
_geom_torsion_atom_site_label_1
_geom_torsion_atom_site_label_2
_geom_torsion_atom_site_label_3
_geom_torsion_atom_site_label_4
_geom_torsion
_geom_torsion_publ_flag
O1 C1 C2 O3 -5.7(3) no
O2 C1 C2 O3 174.8(2) no
O1 C1 C2 O4 172.38(19) no
O2 C1 C2 O4 -7.1(3) no
O5 C3 C4 O7 3.1(3) no
O6 C3 C4 O7 -176.3(2) no
O5 C3 C4 O8 -177.1(2) no
O6 C3 C4 O8 3.5(3) no
